data_4021253
loop_
_publ_author_name
'Paul R. Serwinski'
'Burak Esat'
'Paul M. Lahti'
'Yi Liao'
'Richard Walton'
'Jiang Lan'

_publ_section_title
;
 Photolysis and Oxidation of Azidophenyl-Substituted Radicals:
 Delocalization in Heteroatom-Based Radicals
;
_journal_name_full 'Journal of Organic Chemistry'
_journal_page_first 5247
_journal_page_last 5260
_journal_paper_doi 10.1021/jo049500r
_journal_volume 69
_journal_year 2004
_chemical_formula_sum 'C13 H16 Cl N5 O6'
_chemical_formula_weight 373.77
_chemical_melting_point 153.5(5)
_space_group_IT_number 14
_symmetry_cell_setting monoclinic
_symmetry_space_group_name_Hall '-P 2ybc'
_symmetry_space_group_name_H-M 'P 1 21/c 1'
_cell_angle_alpha 90.00
_cell_angle_beta 101.2831(52)
_cell_angle_gamma 90.00
_cell_formula_units_Z 4
_cell_length_a 7.2630(6)
_cell_length_b 13.4490(12)
_cell_length_c 16.9580(15)
_cell_measurement_temperature 298
_cell_volume 1624.4(2)
_diffrn_ambient_temperature 298
_exptl_crystal_density_diffrn 1.528
_cod_depositor_comments
;
The following automatic conversions were performed:
'_symmetry_cell_setting' value 'Monoclinic' changed to 'monoclinic'
according to '/home/saulius/struct/CIF-dictionaries/cif_core.dic'
dictionary named 'cif_core.dic' version 2.4.1 from 2010-06-29.

Automatic conversion script
Id: cif_fix_enum 1527 2010-12-29 10:47:43Z saulius 

The following automatic conversions were performed:

'_chemical_melting_point' value '153-154' was changed to '153.5(5)' -
the average value was taken and precision was estimated.

Automatic conversion script
Id: cif_fix_values 1646 2011-03-28 12:23:43Z adriana 
;
_cod_original_sg_symbol_H-M 'P 21/c'
_cod_database_code 4021253

loop_
_symmetry_equiv_pos_as_xyz
'x, y, z'
'-x, y+1/2, -z+1/2'
'-x, -y, -z'
'x, -y-1/2, z-1/2'

loop_
_atom_site_label
_atom_site_type_symbol
_atom_site_fract_x
_atom_site_fract_y
_atom_site_fract_z
_atom_site_U_iso_or_equiv
_atom_site_adp_type
_atom_site_occupancy
_atom_site_symmetry_multiplicity
_atom_site_calc_flag
_atom_site_refinement_flags
_atom_site_disorder_assembly
_atom_site_disorder_group
Cl1 Cl 0.2795(3) 0.20121(12) 0.14011(11) 0.0695(7) Uani 1 1 d . . .
N2 N 0.3103(8) 0.3238(4) 0.3701(3) 0.0608(14) Uani 1 1 d . . .
C3 C 0.2200(9) 0.2375(4) 0.3693(3) 0.0434(13) Uani 1 1 d . . .
C4 C 0.2991(9) 0.1401(4) 0.3823(3) 0.0451(14) Uani 1 1 d . . .
N5 N 0.0415(8) 0.2631(4) 0.3535(3) 0.0606(14) Uani 1 1 d . . .
C6 C 0.2034(11) 0.0667(4) 0.4129(4) 0.0511(16) Uani 1 1 d . . .
C7 C 0.2743(10) -0.0277(4) 0.4238(3) 0.0560(17) Uani 1 1 d . . .
C8 C 0.0008(9) 0.3716(4) 0.3469(3) 0.0485(15) Uani 1 1 d . . .
C9 C 0.4659(10) 0.1182(5) 0.3624(4) 0.0592(17) Uani 1 1 d . . .
C10 C 0.4425(11) -0.0487(6) 0.4049(4) 0.063(2) Uani 1 1 d . . .
N11 N 0.1625(10) -0.0979(4) 0.4521(4) 0.0801(19) Uani 1 1 d . . .
C12 C 0.5353(12) 0.0243(6) 0.3762(4) 0.065(2) Uani 1 1 d . . .
O13 O 0.4163(15) 0.2526(6) 0.1907(4) 0.174(4) Uani 1 1 d . . .
O14 O -0.0843(8) 0.2023(4) 0.3454(5) 0.124(3) Uani 1 1 d . . .
C15 C 0.1932(9) 0.4161(4) 0.3538(3) 0.0512(15) Uani 1 1 d . . .
C16 C -0.0848(14) 0.3981(9) 0.4173(7) 0.080(3) Uani 1 1 d . . .
C17 C -0.1390(16) 0.3888(9) 0.2694(5) 0.087(3) Uani 1 1 d . . .
O18 O 0.4763(9) 0.3311(4) 0.3838(5) 0.131(3) Uani 1 1 d . . .
C19 C 0.228(2) 0.4594(10) 0.2762(7) 0.094(3) Uani 1 1 d . . .
N20 N 0.2182(12) -0.1805(5) 0.4541(4) 0.099(2) Uani 1 1 d . . .
O21 O 0.1304(13) 0.1956(8) 0.1773(6) 0.186(4) Uani 1 1 d . . .
C22 C 0.255(2) 0.4876(9) 0.4220(7) 0.094(3) Uani 1 1 d . . .
O23 O 0.2359(11) 0.2444(6) 0.0634(4) 0.132(3) Uani 1 1 d . . .
O24 O 0.3307(15) 0.1050(5) 0.1350(5) 0.176(4) Uani 1 1 d . . .
N25 N 0.2571(14) -0.2616(7) 0.4576(5) 0.120(3) Uiso 1 1 d . . .
H6 H 0.093(10) 0.081(4) 0.426(4) 0.059(19) Uiso 1 1 d . . .
H9 H 0.536(10) 0.174(5) 0.343(4) 0.066(19) Uiso 1 1 d . . .
H10 H 0.471(12) -0.108(6) 0.416(5) 0.10(3) Uiso 1 1 d . . .
H12 H 0.641(8) 0.016(4) 0.361(3) 0.039(15) Uiso 1 1 d . . .
H16A H -0.142(11) 0.461(6) 0.406(4) 0.08(2) Uiso 1 1 d . . .
H16B H -0.04(2) 0.377(10) 0.456(8) 0.16(6) Uiso 1 1 d . . .
H16C H -0.211(12) 0.338(5) 0.411(4) 0.08(2) Uiso 1 1 d . . .
H17A H -0.158(12) 0.459(7) 0.260(5) 0.10(3) Uiso 1 1 d . . .
H17B H -0.24(3) 0.360(15) 0.266(12) 0.31(10) Uiso 1 1 d . . .
H17C H -0.082(11) 0.365(5) 0.229(5) 0.08(2) Uiso 1 1 d . . .
H19A H 0.176(10) 0.518(6) 0.278(4) 0.06(2) Uiso 1 1 d . . .
H19B H 0.166(13) 0.415(6) 0.236(5) 0.09(3) Uiso 1 1 d . . .
H19C H 0.365(14) 0.466(6) 0.288(5) 0.09(3) Uiso 1 1 d . . .
H22A H 0.15(2) 0.538(9) 0.418(8) 0.18(5) Uiso 1 1 d . . .
H22B H 0.363(11) 0.487(5) 0.427(4) 0.05(2) Uiso 1 1 d . . .
H22C H 0.267(12) 0.450(6) 0.477(5) 0.10(3) Uiso 1 1 d . . .

loop_
_atom_site_aniso_label
_atom_site_aniso_U_11
_atom_site_aniso_U_22
_atom_site_aniso_U_33
_atom_site_aniso_U_23
_atom_site_aniso_U_13
_atom_site_aniso_U_12
Cl1 0.0822(15) 0.0570(11) 0.0692(11) -0.0106(8) 0.0176(9) -0.0128(9)
N2 0.034(4) 0.069(4) 0.078(3) 0.001(3) 0.009(3) -0.005(3)
C3 0.038(4) 0.042(3) 0.052(3) 0.002(2) 0.015(3) -0.005(3)
C4 0.044(4) 0.046(3) 0.044(3) -0.002(2) 0.008(3) 0.001(3)
N5 0.036(4) 0.059(3) 0.088(4) 0.013(3) 0.015(3) -0.002(3)
C6 0.055(5) 0.045(4) 0.054(4) -0.004(3) 0.013(3) 0.000(3)
C7 0.065(5) 0.053(4) 0.043(3) -0.009(3) -0.002(3) 0.001(3)
C8 0.045(4) 0.045(3) 0.054(3) 0.003(2) 0.008(3) 0.006(3)
C9 0.050(5) 0.073(5) 0.057(4) -0.002(3) 0.018(3) 0.008(4)
C10 0.079(6) 0.061(5) 0.042(3) -0.006(3) -0.001(4) 0.016(4)
N11 0.103(6) 0.041(3) 0.096(4) -0.002(3) 0.023(4) -0.008(3)
C12 0.064(5) 0.078(5) 0.058(4) -0.006(3) 0.023(4) 0.022(4)
O13 0.229(11) 0.158(6) 0.105(5) -0.004(4) -0.019(6) -0.115(7)
O14 0.040(4) 0.074(4) 0.242(8) 0.041(4) 0.002(4) -0.009(3)
C15 0.053(5) 0.045(3) 0.056(4) 0.008(3) 0.012(3) 0.004(3)
C16 0.061(6) 0.103(7) 0.084(6) 0.005(5) 0.034(5) 0.016(5)
C17 0.086(8) 0.094(7) 0.062(5) 0.010(4) -0.017(5) 0.014(6)
O18 0.043(4) 0.074(4) 0.270(9) 0.025(4) 0.024(5) -0.005(3)
C19 0.113(10) 0.092(8) 0.086(7) 0.024(6) 0.040(7) -0.012(8)
N20 0.140(8) 0.058(5) 0.098(5) 0.008(3) 0.029(5) -0.002(4)
O21 0.112(7) 0.307(12) 0.159(7) 0.055(7) 0.070(6) 0.040(7)
C22 0.078(9) 0.101(8) 0.105(8) -0.040(6) 0.027(6) -0.039(6)
O23 0.139(7) 0.167(6) 0.078(4) 0.035(4) 0.000(4) -0.025(5)
O24 0.253(11) 0.073(5) 0.207(9) -0.026(4) 0.063(8) 0.020(5)

loop_
_geom_bond_atom_site_label_1
_geom_bond_atom_site_label_2
_geom_bond_distance
_geom_bond_site_symmetry_2
_geom_bond_publ_flag
Cl1 O13 1.342(7) . ?
Cl1 O24 1.355(7) . ?
Cl1 O21 1.377(7) . ?
Cl1 O23 1.392(6) . ?
N2 O18 1.178(7) . ?
N2 C3 1.331(7) . ?
N2 C15 1.493(8) . ?
C3 N5 1.307(8) . ?
C3 C4 1.427(8) . ?
C4 C9 1.363(9) . ?
C4 C6 1.378(8) . ?
N5 O14 1.210(7) . ?
N5 C8 1.488(7) . ?
C6 C7 1.366(8) . ?
C7 C10 1.363(10) . ?
C7 N11 1.402(9) . ?
C8 C17 1.478(10) . ?
C8 C15 1.500(9) . ?
C8 C16 1.513(10) . ?
C9 C12 1.359(9) . ?
C10 C12 1.346(11) . ?
N11 N20 1.180(8) . ?
C15 C22 1.489(10) . ?
C15 C19 1.513(10) . ?
N20 N25 1.124(10) . ?
